data_4325408
loop_
_publ_author_name
'Richard E. Wilson'

_publ_contact_author_address
;CSE/200 
Argonne national Laboratory
9600 S. Cass Avenue
Argonne, IL 60439
;
_publ_contact_author_email rewilson@anl.gov
_publ_contact_author_name 'Richard E. Wilson'
_publ_contact_author_phone 630-252-1288
_publ_section_title
;
 Structural Periodicity in Plutonium(IV) Sulfates
;
_journal_name_full 'Inorganic Chemistry'
_journal_page_first 5663
_journal_page_last 5670
_journal_paper_doi 10.1021/ic200384h
_journal_volume 50
_journal_year 2011
_chemical_formula_sum 'H8 O12 Pu S2'
_chemical_formula_weight 506.18
_chemical_name_systematic
; 
 ? 
;
_space_group_IT_number 70
_symmetry_cell_setting orthorhombic
_symmetry_space_group_name_Hall '-F 2uv 2vw'
_symmetry_space_group_name_H-M 'F d d d :2'
_atom_sites_solution_hydrogens none
_atom_sites_solution_primary direct
_atom_sites_solution_secondary difmap
_audit_creation_method SHELXL-97
_cell_angle_alpha 90.00
_cell_angle_beta 90.00
_cell_angle_gamma 90.00
_cell_formula_units_Z 8
_cell_length_a 5.6011(7)
_cell_length_b 12.0323(17)
_cell_length_c 26.525(4)
_cell_measurement_reflns_used 869
_cell_measurement_temperature 100(2)
_cell_measurement_theta_max 33.62
_cell_measurement_theta_min 4.09
_cell_volume 1787.6(4)
_computing_structure_refinement 'SHELXL-97 (Sheldrick, 2008)'
_computing_structure_solution 'SHELXS-97 (Sheldrick, 2008)'
_diffrn_ambient_temperature 100(2)
_diffrn_measured_fraction_theta_full 0.969
_diffrn_measured_fraction_theta_max 0.969
_diffrn_measurement_device_type 'BRUKER APEX II'
_diffrn_measurement_method '0.3 deg w/ exposures'
_diffrn_radiation_monochromator graphite
_diffrn_radiation_source 'fine-focus sealed tube'
_diffrn_radiation_type MoK\a
_diffrn_radiation_wavelength 0.71073
_diffrn_reflns_av_R_equivalents 0.0374
_diffrn_reflns_av_sigmaI/netI 0.0174
_diffrn_reflns_limit_h_max 8
_diffrn_reflns_limit_h_min -8
_diffrn_reflns_limit_k_max 18
_diffrn_reflns_limit_k_min -18
_diffrn_reflns_limit_l_max 41
_diffrn_reflns_limit_l_min -40
_diffrn_reflns_number 7093
_diffrn_reflns_theta_full 33.62
_diffrn_reflns_theta_max 33.62
_diffrn_reflns_theta_min 4.09
_exptl_absorpt_coefficient_mu 7.903
_exptl_absorpt_correction_T_max 0.5705
_exptl_absorpt_correction_T_min 0.3304
_exptl_absorpt_correction_type multi-scan
_exptl_absorpt_process_details SADABS
_exptl_crystal_colour red
_exptl_crystal_density_diffrn 3.762
_exptl_crystal_description block
_exptl_crystal_F_000 1840
_exptl_crystal_size_max 0.18
_exptl_crystal_size_mid 0.11
_exptl_crystal_size_min 0.08
_refine_diff_density_max 2.925
_refine_diff_density_min -0.770
_refine_diff_density_rms 0.305
_refine_ls_extinction_method none
_refine_ls_goodness_of_fit_ref 1.181
_refine_ls_hydrogen_treatment none
_refine_ls_matrix_type full
_refine_ls_number_parameters 36
_refine_ls_number_reflns 869
_refine_ls_number_restraints 0
_refine_ls_restrained_S_all 1.181
_refine_ls_R_factor_all 0.0207
_refine_ls_R_factor_gt 0.0189
_refine_ls_shift/su_max 0.000
_refine_ls_shift/su_mean 0.000
_refine_ls_structure_factor_coef Fsqd
_refine_ls_weighting_details 'calc w=1/[\s^2^(Fo^2^)+(0.0319P)^2^+1.8186P] where P=(Fo^2^+2Fc^2^)/3'
_refine_ls_weighting_scheme calc
_refine_ls_wR_factor_gt 0.0487
_refine_ls_wR_factor_ref 0.0495
_reflns_number_gt 812
_reflns_number_total 869
_reflns_threshold_expression >2sigma(I)
_cod_data_source_file ic200384h_si_002_1.cif
_cod_data_source_block fddd
_cod_original_sg_symbol_H-M 'F d d d'
_cod_database_code 4325408

loop_
_symmetry_equiv_pos_as_xyz
'x, y, z'
'-x+3/4, -y+3/4, z'
'-x+3/4, y, -z+3/4'
'x, -y+3/4, -z+3/4'
'x, y+1/2, z+1/2'
'-x+3/4, -y+5/4, z+1/2'
'-x+3/4, y+1/2, -z+5/4'
'x, -y+5/4, -z+5/4'
'x+1/2, y, z+1/2'
'-x+5/4, -y+3/4, z+1/2'
'-x+5/4, y, -z+5/4'
'x+1/2, -y+3/4, -z+5/4'
'x+1/2, y+1/2, z'
'-x+5/4, -y+5/4, z'
'-x+5/4, y+1/2, -z+3/4'
'x+1/2, -y+5/4, -z+3/4'
'-x, -y, -z'
'x-3/4, y-3/4, -z'
'x-3/4, -y, z-3/4'
'-x, y-3/4, z-3/4'
'-x, -y+1/2, -z+1/2'
'x-3/4, y-1/4, -z+1/2'
'x-3/4, -y+1/2, z-1/4'
'-x, y-1/4, z-1/4'
'-x+1/2, -y, -z+1/2'
'x-1/4, y-3/4, -z+1/2'
'x-1/4, -y, z-1/4'
'-x+1/2, y-3/4, z-1/4'
'-x+1/2, -y+1/2, -z'
'x-1/4, y-1/4, -z'
'x-1/4, -y+1/2, z-3/4'
'-x+1/2, y-1/4, z-3/4'

loop_
_atom_site_label
_atom_site_type_symbol
_atom_site_fract_x
_atom_site_fract_y
_atom_site_fract_z
_atom_site_U_iso_or_equiv
_atom_site_adp_type
_atom_site_occupancy
_atom_site_symmetry_multiplicity
_atom_site_calc_flag
_atom_site_refinement_flags
Pu1 Pu 0.1250 0.6250 0.1250 0.00586(7) Uani 1 4 d S
S1 S -0.1250 0.3750 0.18134(4) 0.00774(16) Uani 1 2 d S
O1 O -0.1054(3) 0.6842(2) 0.19404(8) 0.0103(4) Uani 1 1 d .
O2 O -0.0953(3) 0.47340(19) 0.14813(9) 0.0111(4) Uani 1 1 d .
O3 O 0.0879(4) 0.3578(2) 0.21221(9) 0.0120(4) Uani 1 1 d .

loop_
_atom_site_aniso_label
_atom_site_aniso_U_11
_atom_site_aniso_U_22
_atom_site_aniso_U_33
_atom_site_aniso_U_23
_atom_site_aniso_U_13
_atom_site_aniso_U_12
Pu1 0.00598(10) 0.00507(10) 0.00653(10) 0.000 0.000 0.000
S1 0.0084(4) 0.0071(4) 0.0077(4) 0.000 0.000 -0.0008(3)
O1 0.0096(8) 0.0100(9) 0.0112(9) 0.0041(7) 0.0023(6) -0.0015(6)
O2 0.0118(8) 0.0094(9) 0.0120(9) 0.0029(7) 0.0002(7) -0.0023(7)
O3 0.0119(9) 0.0125(9) 0.0115(9) -0.0006(8) -0.0033(8) 0.0031(7)

loop_
_atom_type_symbol
_atom_type_description
_atom_type_scat_dispersion_real
_atom_type_scat_dispersion_imag
_atom_type_scat_source
O O 0.0106 0.0060 'International Tables Vol C Tables 4.2.6.8 and 6.1.1.4'
H H 0.0000 0.0000 'International Tables Vol C Tables 4.2.6.8 and 6.1.1.4'
S S 0.1246 0.1234 'International Tables Vol C Tables 4.2.6.8 and 6.1.1.4'
Pu Pu -9.4100 4.3056 'International Tables Vol C Tables 4.2.6.8 and 6.1.1.4'

loop_
_geom_angle_atom_site_label_1
_geom_angle_atom_site_label_2
_geom_angle_atom_site_label_3
_geom_angle
_geom_angle_site_symmetry_1
_geom_angle_site_symmetry_3
O2 Pu1 O2 148.86(12) 14_455 .
O2 Pu1 O2 114.68(11) 14_455 11_454
O2 Pu1 O2 74.13(11) . 11_454
O2 Pu1 O2 74.13(11) 14_455 8_554
O2 Pu1 O2 114.68(11) . 8_554
O2 Pu1 O2 148.86(12) 11_454 8_554
O2 Pu1 O1 138.34(8) 14_455 8_554
O2 Pu1 O1 70.80(8) . 8_554
O2 Pu1 O1 81.11(7) 11_454 8_554
O2 Pu1 O1 74.71(8) 8_554 8_554
O2 Pu1 O1 74.71(8) 14_455 14_455
O2 Pu1 O1 81.11(7) . 14_455
O2 Pu1 O1 70.80(8) 11_454 14_455
O2 Pu1 O1 138.34(8) 8_554 14_455
O1 Pu1 O1 144.73(11) 8_554 14_455
O2 Pu1 O1 81.11(7) 14_455 .
O2 Pu1 O1 74.71(8) . .
O2 Pu1 O1 138.34(8) 11_454 .
O2 Pu1 O1 70.80(8) 8_554 .
O1 Pu1 O1 113.42(10) 8_554 .
O1 Pu1 O1 77.65(10) 14_455 .
O2 Pu1 O1 70.80(8) 14_455 11_454
O2 Pu1 O1 138.34(8) . 11_454
O2 Pu1 O1 74.71(8) 11_454 11_454
O2 Pu1 O1 81.11(7) 8_554 11_454
O1 Pu1 O1 77.65(10) 8_554 11_454
O1 Pu1 O1 113.42(10) 14_455 11_454
O1 Pu1 O1 144.73(11) . 11_454
O3 S1 O3 111.8(2) . 2_455
O3 S1 O2 108.12(13) . 2_455
O3 S1 O2 110.71(13) 2_455 2_455
O3 S1 O2 110.71(13) . .
O3 S1 O2 108.12(13) 2_455 .
O2 S1 O2 107.25(19) 2_455 .
S1 O2 Pu1 148.86(13) . .

loop_
_geom_bond_atom_site_label_1
_geom_bond_atom_site_label_2
_geom_bond_distance
_geom_bond_site_symmetry_2
Pu1 O2 2.286(2) 14_455
Pu1 O2 2.286(2) .
Pu1 O2 2.286(2) 11_454
Pu1 O2 2.286(2) 8_554
Pu1 O1 2.351(2) 8_554
Pu1 O1 2.351(2) 14_455
Pu1 O1 2.351(2) .
Pu1 O1 2.351(2) 11_454
S1 O3 1.461(2) .
S1 O3 1.461(2) 2_455
S1 O2 1.485(2) 2_455
S1 O2 1.485(2) .
